data_4508950
loop_
_publ_author_name
'Lu, Jianjiang'
'Kochi, Jay K.'

_publ_section_title
;
 Charge-Modulated Associates of Anionic Donors with Cationic \p-Acceptors:
 Crystal Structures of Ternary Synthons Leading to Molecular Wires
;
_journal_issue 1
_journal_name_full 'Crystal Growth &amp; Design'
_journal_page_first 291
_journal_paper_doi 10.1021/cg800465e
_journal_volume 9
_journal_year 2009
_chemical_formula_moiety '2(C9 H15 N2), Cd I4'
_chemical_formula_sum 'C18 H30 Cd I4 N4'
_chemical_formula_weight 922.47
_chemical_name_systematic
; 
 ? 
;
_space_group_IT_number 43
_symmetry_cell_setting orthorhombic
_symmetry_space_group_name_Hall 'F 2 -2d'
_symmetry_space_group_name_H-M 'F d d 2'
_atom_sites_solution_hydrogens geom
_atom_sites_solution_primary direct
_atom_sites_solution_secondary difmap
_audit_creation_method SHELXL-97
_cell_angle_alpha 90.00
_cell_angle_beta 90.00
_cell_angle_gamma 90.00
_cell_formula_units_Z 8
_cell_length_a 22.291(9)
_cell_length_b 29.580(12)
_cell_length_c 8.607(3)
_cell_measurement_temperature 173(2)
_cell_volume 5675(4)
_computing_cell_refinement 'SAINT (Bruker, 2003)'
_computing_data_collection 'SMART (Bruker, 2003)'
_computing_data_reduction 'SAINT & SADABS (Bruker, 2003)'
_computing_molecular_graphics 'XP (Bruker, 1999)'
_computing_publication_material 'SHELXL, XCIF (Bruker, 1999)'
_computing_structure_refinement SHELXTL
_computing_structure_solution 'SHELXTL (Bruker, 2003)'
_diffrn_ambient_temperature 173(2)
_diffrn_measured_fraction_theta_full 0.992
_diffrn_measured_fraction_theta_max 0.978
_diffrn_measurement_device 'Bruker SMART'
_diffrn_measurement_method 'omega-scan, full sphere'
_diffrn_radiation_monochromator graphite
_diffrn_radiation_source 'fine-focus sealed tube'
_diffrn_radiation_type MoK\a
_diffrn_radiation_wavelength 0.71073
_diffrn_reflns_av_R_equivalents 0.0456
_diffrn_reflns_av_sigmaI/netI 0.0588
_diffrn_reflns_limit_h_max 21
_diffrn_reflns_limit_h_min -31
_diffrn_reflns_limit_k_max 41
_diffrn_reflns_limit_k_min -42
_diffrn_reflns_limit_l_max 8
_diffrn_reflns_limit_l_min -12
_diffrn_reflns_number 10203
_diffrn_reflns_theta_full 30.00
_diffrn_reflns_theta_max 30.43
_diffrn_reflns_theta_min 2.29
_diffrn_standards_decay_% 0
_diffrn_standards_interval_count 0
_diffrn_standards_interval_time 0
_diffrn_standards_number none
_exptl_absorpt_coefficient_mu 5.132
_exptl_absorpt_correction_T_max 0.7834
_exptl_absorpt_correction_T_min 0.4940
_exptl_absorpt_correction_type multi-scan
_exptl_absorpt_process_details '(SADABS; Bruker, 2003)'
_exptl_crystal_colour yellow
_exptl_crystal_density_diffrn 2.159
_exptl_crystal_density_method 'not measured'
_exptl_crystal_description block
_exptl_crystal_F_000 3408
_exptl_crystal_size_max 0.16
_exptl_crystal_size_mid 0.06
_exptl_crystal_size_min 0.05
_refine_diff_density_max 1.181
_refine_diff_density_min -0.705
_refine_diff_density_rms 0.164
_refine_ls_abs_structure_details 'Flack H D (1983), Acta Cryst. A39, 876-881'
_refine_ls_abs_structure_Flack 0.00(2)
_refine_ls_extinction_method none
_refine_ls_goodness_of_fit_ref 0.993
_refine_ls_hydrogen_treatment constr
_refine_ls_matrix_type full
_refine_ls_number_parameters 127
_refine_ls_number_reflns 3724
_refine_ls_number_restraints 1
_refine_ls_restrained_S_all 0.993
_refine_ls_R_factor_all 0.0633
_refine_ls_R_factor_gt 0.0414
_refine_ls_shift/su_max 0.001
_refine_ls_shift/su_mean 0.000
_refine_ls_structure_factor_coef Fsqd
_refine_ls_weighting_details 'calc w=1/[\s^2^(Fo^2^)+(0.0400P)^2^+0.0000P] where P=(Fo^2^+2Fc^2^)/3'
_refine_ls_weighting_scheme calc
_refine_ls_wR_factor_gt 0.0799
_refine_ls_wR_factor_ref 0.0882
_reflns_number_gt 2869
_reflns_number_total 3724
_reflns_threshold_expression >2sigma(I)
_cod_data_source_file cg800465esup5.cif
_cod_data_source_block PMP_CdI4
_cod_database_code 4508950

loop_
_symmetry_equiv_pos_as_xyz
'x, y, z'
'-x, -y, z'
'x+1/4, -y+1/4, z+1/4'
'-x+1/4, y+1/4, z+1/4'
'x, y+1/2, z+1/2'
'-x, -y+1/2, z+1/2'
'x+1/4, -y+3/4, z+3/4'
'-x+1/4, y+3/4, z+3/4'
'x+1/2, y, z+1/2'
'-x+1/2, -y, z+1/2'
'x+3/4, -y+1/4, z+3/4'
'-x+3/4, y+1/4, z+3/4'
'x+1/2, y+1/2, z'
'-x+1/2, -y+1/2, z'
'x+3/4, -y+3/4, z+1/4'
'-x+3/4, y+3/4, z+1/4'

loop_
_atom_site_label
_atom_site_type_symbol
_atom_site_fract_x
_atom_site_fract_y
_atom_site_fract_z
_atom_site_U_iso_or_equiv
_atom_site_adp_type
_atom_site_occupancy
_atom_site_symmetry_multiplicity
_atom_site_calc_flag
_atom_site_refinement_flags
I1 I 1.05906(2) 0.060954(17) 0.33631(6) 0.04216(14) Uani 1 1 d .
I2 I 0.91452(3) 0.041095(18) 0.71558(6) 0.04445(15) Uani 1 1 d .
Cd1 Cd 1.0000 0.0000 0.52959(9) 0.03379(18) Uani 1 2 d S
N1 N 0.8574(3) 0.1143(2) 0.4112(8) 0.0306(13) Uani 1 1 d .
N2 N 0.7561(3) 0.06715(19) 0.4777(8) 0.0341(14) Uani 1 1 d .
C1 C 0.7898(3) 0.0559(2) 0.3548(10) 0.0373(18) Uani 1 1 d .
C2 C 0.8425(3) 0.0784(2) 0.3208(10) 0.0365(17) Uani 1 1 d .
C3 C 0.8248(3) 0.1261(2) 0.5358(9) 0.0313(16) Uani 1 1 d .
C4 C 0.7733(3) 0.1011(2) 0.5670(9) 0.0326(16) Uani 1 1 d .
C5 C 0.7682(4) 0.0167(3) 0.2600(14) 0.062(3) Uani 1 1 d .
H5A H 0.7962 -0.0087 0.2715 0.094 Uiso 1 1 calc R
H5B H 0.7660 0.0255 0.1504 0.094 Uiso 1 1 calc R
H5C H 0.7283 0.0075 0.2961 0.094 Uiso 1 1 calc R
C6 C 0.8813(4) 0.0658(3) 0.1858(10) 0.050(2) Uani 1 1 d .
H6A H 0.9224 0.0604 0.2222 0.075 Uiso 1 1 calc R
H6B H 0.8815 0.0905 0.1098 0.075 Uiso 1 1 calc R
H6C H 0.8657 0.0383 0.1371 0.075 Uiso 1 1 calc R
C7 C 0.9135(4) 0.1392(3) 0.3770(11) 0.044(2) Uani 1 1 d .
H7A H 0.9037 0.1698 0.3411 0.066 Uiso 1 1 d R
H7B H 0.9359 0.1233 0.2959 0.066 Uiso 1 1 d R
H7C H 0.9380 0.1411 0.4714 0.066 Uiso 1 1 d R
C8 C 0.8453(4) 0.1638(3) 0.6373(10) 0.045(2) Uani 1 1 d .
H8A H 0.8869 0.1585 0.6691 0.068 Uiso 1 1 calc R
H8B H 0.8196 0.1654 0.7297 0.068 Uiso 1 1 calc R
H8C H 0.8427 0.1924 0.5802 0.068 Uiso 1 1 calc R
C9 C 0.7367(4) 0.1100(3) 0.7102(11) 0.049(2) Uani 1 1 d .
H9A H 0.7009 0.0907 0.7092 0.074 Uiso 1 1 calc R
H9B H 0.7246 0.1418 0.7123 0.074 Uiso 1 1 calc R
H9C H 0.7608 0.1032 0.8025 0.074 Uiso 1 1 calc R

loop_
_atom_site_aniso_label
_atom_site_aniso_U_11
_atom_site_aniso_U_22
_atom_site_aniso_U_33
_atom_site_aniso_U_23
_atom_site_aniso_U_13
_atom_site_aniso_U_12
I1 0.0410(3) 0.0465(3) 0.0389(3) 0.0060(2) 0.0016(3) -0.0089(2)
I2 0.0532(3) 0.0439(3) 0.0363(3) 0.0050(2) 0.0080(3) 0.0149(2)
Cd1 0.0360(4) 0.0367(4) 0.0286(4) 0.000 0.000 -0.0009(4)
N1 0.026(3) 0.036(3) 0.029(3) 0.012(2) 0.001(3) 0.000(2)
N2 0.033(3) 0.031(3) 0.039(4) 0.003(3) 0.003(3) 0.000(2)
C1 0.041(4) 0.029(3) 0.042(5) 0.001(3) -0.005(4) 0.004(3)
C2 0.037(4) 0.034(3) 0.038(5) -0.002(3) -0.008(4) 0.015(3)
C3 0.038(4) 0.030(3) 0.026(4) 0.006(3) -0.009(3) 0.004(3)
C4 0.031(4) 0.032(3) 0.034(5) 0.010(3) 0.000(3) 0.007(3)
C5 0.052(6) 0.059(5) 0.077(8) -0.027(5) 0.000(5) -0.012(4)
C6 0.049(5) 0.057(5) 0.044(6) -0.003(4) 0.016(4) 0.002(4)
C7 0.044(5) 0.046(5) 0.042(6) 0.000(4) 0.002(4) -0.017(4)
C8 0.051(5) 0.043(4) 0.042(5) -0.006(4) -0.002(4) 0.000(4)
C9 0.041(5) 0.056(5) 0.051(6) 0.006(4) 0.014(4) 0.000(4)

loop_
_atom_type_symbol
_atom_type_description
_atom_type_scat_dispersion_real
_atom_type_scat_dispersion_imag
_atom_type_scat_source
C C 0.0033 0.0016 'International Tables Vol C Tables 4.2.6.8 and 6.1.1.4'
H H 0.0000 0.0000 'International Tables Vol C Tables 4.2.6.8 and 6.1.1.4'
N N 0.0061 0.0033 'International Tables Vol C Tables 4.2.6.8 and 6.1.1.4'
Cd Cd -0.8075 1.2024 'International Tables Vol C Tables 4.2.6.8 and 6.1.1.4'
I I -0.4742 1.8119 'International Tables Vol C Tables 4.2.6.8 and 6.1.1.4'

loop_
_geom_angle_atom_site_label_1
_geom_angle_atom_site_label_2
_geom_angle_atom_site_label_3
_geom_angle
_geom_angle_site_symmetry_1
_geom_angle_site_symmetry_3
I2 Cd1 I2 109.38(4) 2_755 .
I2 Cd1 I1 112.74(3) 2_755 2_755
I2 Cd1 I1 107.71(3) . 2_755
I2 Cd1 I1 107.71(3) 2_755 .
I2 Cd1 I1 112.74(3) . .
I1 Cd1 I1 106.61(4) 2_755 .
C3 N1 C2 122.0(6) . .
C3 N1 C7 119.1(6) . .
C2 N1 C7 118.8(7) . .
C4 N2 C1 119.0(6) . .
N2 C1 C2 121.7(7) . .
N2 C1 C5 116.3(7) . .
C2 C1 C5 122.1(8) . .
N1 C2 C1 117.6(7) . .
N1 C2 C6 119.9(7) . .
C1 C2 C6 122.4(7) . .
N1 C3 C4 117.5(7) . .
N1 C3 C8 119.9(7) . .
C4 C3 C8 122.5(7) . .
N2 C4 C3 122.1(7) . .
N2 C4 C9 116.9(7) . .
C3 C4 C9 120.9(7) . .
C1 C5 H5A 109.5 . .
C1 C5 H5B 109.5 . .
H5A C5 H5B 109.5 . .
C1 C5 H5C 109.5 . .
H5A C5 H5C 109.5 . .
H5B C5 H5C 109.5 . .
C2 C6 H6A 109.5 . .
C2 C6 H6B 109.5 . .
H6A C6 H6B 109.5 . .
C2 C6 H6C 109.5 . .
H6A C6 H6C 109.5 . .
H6B C6 H6C 109.5 . .
N1 C7 H7A 109.5 . .
N1 C7 H7B 109.5 . .
H7A C7 H7B 109.5 . .
N1 C7 H7C 109.5 . .
H7A C7 H7C 109.5 . .
H7B C7 H7C 109.5 . .
C3 C8 H8A 109.5 . .
C3 C8 H8B 109.5 . .
H8A C8 H8B 109.5 . .
C3 C8 H8C 109.5 . .
H8A C8 H8C 109.5 . .
H8B C8 H8C 109.5 . .
C4 C9 H9A 109.5 . .
C4 C9 H9B 109.5 . .
H9A C9 H9B 109.5 . .
C4 C9 H9C 109.5 . .
H9A C9 H9C 109.5 . .
H9B C9 H9C 109.5 . .

loop_
_geom_bond_atom_site_label_1
_geom_bond_atom_site_label_2
_geom_bond_distance
_geom_bond_site_symmetry_2
I1 Cd1 2.7842(9) .
I2 Cd1 2.7697(10) .
Cd1 I2 2.7697(10) 2_755
Cd1 I1 2.7841(9) 2_755
N1 C3 1.341(10) .
N1 C2 1.358(10) .
N1 C7 1.481(9) .
N2 C4 1.321(9) .
N2 C1 1.339(10) .
C1 C2 1.382(11) .
C1 C5 1.499(12) .
C2 C6 1.497(11) .
C3 C4 1.393(10) .
C3 C8 1.488(10) .
C4 C9 1.500(11) .
C5 H5A 0.9800 .
C5 H5B 0.9800 .
C5 H5C 0.9800 .
C6 H6A 0.9800 .
C6 H6B 0.9800 .
C6 H6C 0.9800 .
C7 H7A 0.9800 .
C7 H7B 0.9800 .
C7 H7C 0.9800 .
C8 H8A 0.9800 .
C8 H8B 0.9800 .
C8 H8C 0.9800 .
C9 H9A 0.9800 .
C9 H9B 0.9800 .
C9 H9C 0.9800 .
